data_4329200
loop_
_publ_author_name
'Ricardo Gonz\'alez'
'Alvaro Acosta'
'Ra\'ul Chiozzone'
'Carlos Kremer'
'Donatella Armentano'
'Giovanni De Munno'
'Miguel Julve'
'Francesc Lloret'
'Juan Faus'

_publ_section_title
;
 New Family of Thiocyanate-Bridged Re(IV)-SCN-M(II) (M = Ni, Co, Fe, and
 Mn) Heterobimetallic Compounds: Synthesis, Crystal Structure, and
 Magnetic Properties
;
_journal_name_full 'Inorganic Chemistry'
_journal_page_first 5737
_journal_page_last 5747
_journal_paper_doi 10.1021/ic300200k
_journal_volume 51
_journal_year 2012
_chemical_formula_sum 'C36 H27 Fe N11 Re S6'
_chemical_formula_weight 1048.10
_chemical_name_systematic
; 
 ? 
;
_space_group_IT_number 15
_symmetry_cell_setting monoclinic
_symmetry_space_group_name_Hall '-C 2yc'
_symmetry_space_group_name_H-M 'C 1 2/c 1'
_atom_sites_solution_hydrogens geom
_atom_sites_solution_primary direct
_atom_sites_solution_secondary difmap
_audit_creation_method SHELXL-97
_cell_angle_alpha 90.00
_cell_angle_beta 105.829(6)
_cell_angle_gamma 90.00
_cell_formula_units_Z 8
_cell_length_a 23.280(3)
_cell_length_b 12.0913(14)
_cell_length_c 32.407(3)
_cell_measurement_reflns_used 30
_cell_measurement_temperature 298(2)
_cell_measurement_theta_max 30
_cell_measurement_theta_min 15
_cell_volume 8776.2(17)
_computing_cell_refinement 'Bruker SAINT'
_computing_data_collection 'Bruker SAINT'
_computing_data_reduction 'Bruker SAINT'
_computing_molecular_graphics XP
_computing_publication_material 'Bruker SHELXTL'
_computing_structure_refinement 'SHELXL-97 (Sheldrick, 1997)'
_computing_structure_solution 'SHELXS-97 (Sheldrick, 1990)'
_diffrn_ambient_temperature 298(2)
_diffrn_measured_fraction_theta_full 0.984
_diffrn_measured_fraction_theta_max 0.984
_diffrn_measurement_device_type 'CCD area detector'
_diffrn_measurement_method 'phi and omega scans'
_diffrn_radiation_monochromator graphite
_diffrn_radiation_source 'fine-focus sealed tube'
_diffrn_radiation_type MoK\a
_diffrn_radiation_wavelength 0.71073
_diffrn_reflns_av_R_equivalents 0.0802
_diffrn_reflns_av_sigmaI/netI 0.0647
_diffrn_reflns_limit_h_max 18
_diffrn_reflns_limit_h_min -18
_diffrn_reflns_limit_k_max 9
_diffrn_reflns_limit_k_min -9
_diffrn_reflns_limit_l_max 25
_diffrn_reflns_limit_l_min -25
_diffrn_reflns_number 12355
_diffrn_reflns_theta_full 16.50
_diffrn_reflns_theta_max 16.50
_diffrn_reflns_theta_min 1.31
_exptl_absorpt_coefficient_mu 3.412
_exptl_absorpt_correction_T_max 0.7266
_exptl_absorpt_correction_T_min 0.4484
_exptl_absorpt_correction_type multi-scan
_exptl_absorpt_process_details SADABS
_exptl_crystal_colour brown
_exptl_crystal_density_diffrn 1.587
_exptl_crystal_description irregular
_exptl_crystal_F_000 4136
_exptl_crystal_size_max 0.28
_exptl_crystal_size_mid 0.12
_exptl_crystal_size_min 0.10
_refine_diff_density_max 1.223
_refine_diff_density_min -0.777
_refine_diff_density_rms 0.218
_refine_ls_extinction_method none
_refine_ls_goodness_of_fit_ref 1.156
_refine_ls_hydrogen_treatment riding
_refine_ls_matrix_type full
_refine_ls_number_parameters 249
_refine_ls_number_reflns 2319
_refine_ls_number_restraints 0
_refine_ls_restrained_S_all 1.156
_refine_ls_R_factor_all 0.0952
_refine_ls_R_factor_gt 0.0771
_refine_ls_shift/su_max 0.001
_refine_ls_shift/su_mean 0.000
_refine_ls_structure_factor_coef Fsqd
_refine_ls_weighting_details 'calc w=1/[\s^2^(Fo^2^)+(0.1346P)^2^+245.0783P] where P=(Fo^2^+2Fc^2^)/3'
_refine_ls_weighting_scheme calc
_refine_ls_wR_factor_gt 0.2116
_refine_ls_wR_factor_ref 0.2380
_reflns_number_gt 1918
_reflns_number_total 2319
_reflns_threshold_expression >2sigma(I)
_cod_data_source_file ic300200k_si_002_3.cif
_cod_data_source_block 3
_cod_original_cell_volume 8775.9(17)
_cod_original_formula_sum 'C36 H27 N11 Fe Re S6'
_cod_database_code 4329200

loop_
_symmetry_equiv_pos_as_xyz
'x, y, z'
'-x, y, -z+1/2'
'x+1/2, y+1/2, z'
'-x+1/2, y+1/2, -z+1/2'
'-x, -y, -z'
'x, -y, z-1/2'
'-x+1/2, -y+1/2, -z'
'x+1/2, -y+1/2, z-1/2'

loop_
_atom_site_label
_atom_site_type_symbol
_atom_site_fract_x
_atom_site_fract_y
_atom_site_fract_z
_atom_site_U_iso_or_equiv
_atom_site_adp_type
_atom_site_occupancy
_atom_site_symmetry_multiplicity
_atom_site_calc_flag
_atom_site_refinement_flags
Re1 Re -0.13977(6) 1.19993(11) 0.11399(4) 0.0743(9) Uani 1 1 d .
Fe1 Fe 0.05942(19) 0.8600(4) 0.13939(14) 0.0757(16) Uani 1 1 d .
S1 S -0.0912(5) 1.0923(10) 0.1775(4) 0.131(4) Uani 1 1 d .
C1 C -0.0377(19) 1.008(3) 0.1637(12) 0.126(14) Uiso 1 1 d .
N1 N -0.0070(15) 0.957(3) 0.1479(10) 0.126(11) Uiso 1 1 d .
N2 N -0.1183(10) 1.0971(19) 0.0760(7) 0.061(7) Uiso 1 1 d .
C2 C -0.1108(12) 1.036(2) 0.0563(9) 0.057(8) Uiso 1 1 d .
S2 S -0.0883(7) 0.9319(12) 0.0246(4) 0.178(6) Uani 1 1 d .
N3 N -0.2200(12) 1.112(2) 0.1089(7) 0.080(8) Uiso 1 1 d .
C3 C -0.2646(18) 1.064(3) 0.1073(10) 0.096(11) Uiso 1 1 d .
S3 S -0.3233(4) 1.0061(10) 0.1031(3) 0.127(4) Uani 1 1 d .
N4 N -0.1814(11) 1.2923(19) 0.0663(7) 0.069(7) Uiso 1 1 d .
C4 C -0.2033(12) 1.352(2) 0.0414(9) 0.054(8) Uiso 1 1 d .
S4 S -0.2397(4) 1.4416(9) 0.0031(3) 0.122(4) Uani 1 1 d .
N5 N -0.1614(11) 1.2998(19) 0.1532(7) 0.076(8) Uiso 1 1 d .
C5 C -0.1780(13) 1.364(3) 0.1764(9) 0.076(10) Uiso 1 1 d .
S5 S -0.2066(5) 1.4418(10) 0.2069(4) 0.146(5) Uani 1 1 d .
N6 N -0.0604(13) 1.292(2) 0.1189(8) 0.092(9) Uiso 1 1 d .
C6 C -0.0206(19) 1.354(3) 0.1222(11) 0.106(12) Uiso 1 1 d .
S6 S 0.0312(4) 1.4288(9) 0.1247(4) 0.126(4) Uani 1 1 d .
N7 N 0.1097(12) 1.020(2) 0.1530(8) 0.090(8) Uiso 1 1 d .
N8 N 0.1242(11) 0.833(2) 0.1988(7) 0.075(7) Uiso 1 1 d .
C7 C 0.1030(17) 1.110(3) 0.1258(12) 0.110(12) Uiso 1 1 d .
C8 C 0.1325(19) 1.211(4) 0.1467(14) 0.134(15) Uiso 1 1 d .
H8A H 0.1307 1.2737 0.1299 0.161 Uiso 1 1 calc R
C9 C 0.160(2) 1.217(4) 0.1866(15) 0.137(15) Uiso 1 1 d .
H9A H 0.1755 1.2850 0.1982 0.164 Uiso 1 1 calc R
C10 C 0.1685(18) 1.125(4) 0.2125(13) 0.120(13) Uiso 1 1 d .
C11 C 0.2017(17) 1.125(4) 0.2553(12) 0.117(13) Uiso 1 1 d .
H11A H 0.2187 1.1902 0.2679 0.141 Uiso 1 1 calc R
C12 C 0.2092(16) 1.038(3) 0.2773(11) 0.108(12) Uiso 1 1 d .
H12A H 0.2317 1.0431 0.3057 0.130 Uiso 1 1 calc R
C13 C 0.1860(15) 0.936(3) 0.2618(11) 0.093(11) Uiso 1 1 d .
C14 C 0.1919(16) 0.844(3) 0.2828(11) 0.103(12) Uiso 1 1 d .
H14A H 0.2119 0.8457 0.3119 0.124 Uiso 1 1 calc R
C15 C 0.1699(15) 0.742(3) 0.2644(11) 0.098(11) Uiso 1 1 d .
H15A H 0.1774 0.6773 0.2808 0.117 Uiso 1 1 calc R
C16 C 0.1351(15) 0.737(3) 0.2196(10) 0.085(10) Uiso 1 1 d .
C17 C 0.1497(13) 0.931(3) 0.2176(10) 0.075(9) Uiso 1 1 d .
C18 C 0.1407(14) 1.025(3) 0.1949(10) 0.075(9) Uiso 1 1 d .
C19 C 0.0692(17) 1.099(3) 0.0816(11) 0.138(15) Uiso 1 1 d .
H19A H 0.0540 1.0253 0.0764 0.207 Uiso 1 1 calc R
H19B H 0.0945 1.1150 0.0634 0.207 Uiso 1 1 calc R
H19C H 0.0364 1.1505 0.0756 0.207 Uiso 1 1 calc R
C20 C 0.1169(14) 0.630(3) 0.2004(10) 0.101(11) Uiso 1 1 d .
H20A H 0.0941 0.6393 0.1711 0.151 Uiso 1 1 calc R
H20B H 0.0929 0.5927 0.2160 0.151 Uiso 1 1 calc R
H20C H 0.1517 0.5860 0.2014 0.151 Uiso 1 1 calc R
N9 N -0.0092(11) 0.7299(19) 0.1224(8) 0.080(8) Uiso 1 1 d .
N10 N 0.0748(11) 0.7837(18) 0.0866(7) 0.070(7) Uiso 1 1 d .
C21 C -0.0496(16) 0.700(3) 0.1450(11) 0.094(11) Uiso 1 1 d .
C22 C -0.1059(17) 0.634(3) 0.1229(12) 0.114(12) Uiso 1 1 d .
H22A H -0.1354 0.6153 0.1360 0.137 Uiso 1 1 calc R
C23 C -0.1075(15) 0.609(3) 0.0842(11) 0.098(11) Uiso 1 1 d .
H23A H -0.1402 0.5654 0.0707 0.118 Uiso 1 1 calc R
C24 C -0.0722(15) 0.632(3) 0.0594(10) 0.083(10) Uiso 1 1 d .
C25 C -0.0706(16) 0.606(3) 0.0191(12) 0.107(12) Uiso 1 1 d .
H25A H -0.1027 0.5639 0.0036 0.129 Uiso 1 1 calc R
C26 C -0.0313(14) 0.630(2) -0.0020(10) 0.079(10) Uiso 1 1 d .
H26A H -0.0380 0.6117 -0.0307 0.094 Uiso 1 1 calc R
C27 C 0.0217(14) 0.686(2) 0.0205(10) 0.074(9) Uiso 1 1 d .
C28 C 0.0687(14) 0.712(2) 0.0031(10) 0.082(10) Uiso 1 1 d .
H28A H 0.0667 0.6927 -0.0250 0.098 Uiso 1 1 calc R
C29 C 0.1181(17) 0.768(3) 0.0278(11) 0.102(11) Uiso 1 1 d .
H29A H 0.1512 0.7776 0.0174 0.123 Uiso 1 1 calc R
C30 C 0.1191(15) 0.809(2) 0.0682(10) 0.078(10) Uiso 1 1 d .
C31 C 0.0257(14) 0.723(2) 0.0611(9) 0.068(9) Uiso 1 1 d .
C32 C -0.0168(14) 0.697(2) 0.0817(10) 0.071(9) Uiso 1 1 d .
C33 C -0.0393(18) 0.731(3) 0.1918(11) 0.128(14) Uiso 1 1 d .
H33A H -0.0027 0.7718 0.2014 0.192 Uiso 1 1 calc R
H33B H -0.0369 0.6650 0.2087 0.192 Uiso 1 1 calc R
H33C H -0.0719 0.7758 0.1950 0.192 Uiso 1 1 calc R
C34 C 0.1757(15) 0.858(3) 0.0959(10) 0.107(12) Uiso 1 1 d .
H34A H 0.1693 0.8828 0.1224 0.160 Uiso 1 1 calc R
H34B H 0.1873 0.9196 0.0813 0.160 Uiso 1 1 calc R
H34C H 0.2068 0.8033 0.1017 0.160 Uiso 1 1 calc R

loop_
_atom_site_aniso_label
_atom_site_aniso_U_11
_atom_site_aniso_U_22
_atom_site_aniso_U_33
_atom_site_aniso_U_23
_atom_site_aniso_U_13
_atom_site_aniso_U_12
Re1 0.0453(12) 0.0798(13) 0.0960(13) -0.0056(8) 0.0162(8) 0.0059(8)
Fe1 0.043(3) 0.088(4) 0.089(3) -0.004(3) 0.005(3) 0.006(3)
S1 0.099(9) 0.136(10) 0.173(10) -0.030(8) 0.065(8) 0.015(7)
S2 0.220(15) 0.162(12) 0.137(10) -0.019(9) 0.024(10) 0.071(11)
S3 0.066(7) 0.152(10) 0.155(10) 0.022(8) 0.016(6) -0.062(7)
S4 0.083(8) 0.121(8) 0.134(9) 0.022(7) -0.016(6) -0.025(7)
S5 0.127(10) 0.149(11) 0.164(11) -0.058(9) 0.045(8) 0.022(8)
S6 0.072(8) 0.099(8) 0.201(11) -0.007(7) 0.030(7) -0.031(7)

loop_
_atom_type_symbol
_atom_type_description
_atom_type_scat_dispersion_real
_atom_type_scat_dispersion_imag
_atom_type_scat_source
C C 0.0033 0.0016 'International Tables Vol C Tables 4.2.6.8 and 6.1.1.4'
H H 0.0000 0.0000 'International Tables Vol C Tables 4.2.6.8 and 6.1.1.4'
N N 0.0061 0.0033 'International Tables Vol C Tables 4.2.6.8 and 6.1.1.4'
S S 0.1246 0.1234 'International Tables Vol C Tables 4.2.6.8 and 6.1.1.4'
Fe Fe 0.3463 0.8444 'International Tables Vol C Tables 4.2.6.8 and 6.1.1.4'
Re Re -1.0185 7.2310 'International Tables Vol C Tables 4.2.6.8 and 6.1.1.4'

loop_
_geom_angle_atom_site_label_1
_geom_angle_atom_site_label_2
_geom_angle_atom_site_label_3
_geom_angle
N2 Re1 N5 178.4(9)
N2 Re1 N4 91.3(9)
N5 Re1 N4 90.1(9)
N2 Re1 N3 90.1(9)
N5 Re1 N3 89.0(9)
N4 Re1 N3 89.3(9)
N2 Re1 N6 90.9(9)
N5 Re1 N6 90.0(10)
N4 Re1 N6 89.6(10)
N3 Re1 N6 178.6(9)
N2 Re1 S1 93.1(7)
N5 Re1 S1 85.5(7)
N4 Re1 S1 175.4(7)
N3 Re1 S1 89.6(7)
N6 Re1 S1 91.3(7)
N1 Fe1 N10 133.4(11)
N1 Fe1 N8 110.3(11)
N10 Fe1 N8 116.3(9)
N1 Fe1 N9 85.3(11)
N10 Fe1 N9 75.6(9)
N8 Fe1 N9 113.8(9)
N1 Fe1 N7 81.5(11)
N10 Fe1 N7 110.5(9)
N8 Fe1 N7 75.5(10)
N9 Fe1 N7 166.0(9)
C1 S1 Re1 106.9(13)
N1 C1 S1 169(4)
C1 N1 Fe1 163(3)
C2 N2 Re1 173(3)
N2 C2 S2 173(3)
C3 N3 Re1 178(2)
N3 C3 S3 177(3)
C4 N4 Re1 174(2)
N4 C4 S4 177(3)
C5 N5 Re1 176(2)
N5 C5 S5 174(3)
C6 N6 Re1 172(3)
N6 C6 S6 177(4)
C18 N7 C7 122(3)
C18 N7 Fe1 110(2)
C7 N7 Fe1 126(2)
C16 N8 C17 121(3)
C16 N8 Fe1 126(2)
C17 N8 Fe1 112(2)
N7 C7 C19 120(4)
N7 C7 C8 114(3)
C19 C7 C8 126(4)
C9 C8 C7 124(4)
C8 C9 C10 121(5)
C9 C10 C11 124(4)
C9 C10 C18 118(4)
C11 C10 C18 118(4)
C12 C11 C10 122(4)
C11 C12 C13 124(4)
C14 C13 C12 127(4)
C14 C13 C17 116(3)
C12 C13 C17 117(3)
C13 C14 C15 124(4)
C14 C15 C16 119(3)
N8 C16 C20 125(3)
N8 C16 C15 117(3)
C20 C16 C15 118(3)
C18 C17 N8 120(3)
C18 C17 C13 118(3)
N8 C17 C13 122(3)
C17 C18 N7 118(3)
C17 C18 C10 121(3)
N7 C18 C10 120(3)
C32 N9 C21 121(3)
C32 N9 Fe1 110.6(19)
C21 N9 Fe1 127(2)
C30 N10 C31 117(2)
C30 N10 Fe1 126(2)
C31 N10 Fe1 114.8(19)
N9 C21 C33 121(3)
N9 C21 C22 120(3)
C33 C21 C22 118(3)
C23 C22 C21 112(3)
C22 C23 C24 133(4)
C23 C24 C25 136(4)
C23 C24 C32 114(3)
C25 C24 C32 110(3)
C26 C25 C24 131(4)
C25 C26 C27 118(3)
C31 C27 C28 117(3)
C31 C27 C26 118(3)
C28 C27 C26 125(3)
C29 C28 C27 120(3)
C28 C29 C30 121(3)
N10 C30 C29 121(3)
N10 C30 C34 118(3)
C29 C30 C34 119(3)
C27 C31 C32 121(3)
C27 C31 N10 124(3)
C32 C31 N10 114(3)
N9 C32 C31 119(3)
N9 C32 C24 119(3)
C31 C32 C24 121(3)

loop_
_geom_bond_atom_site_label_1
_geom_bond_atom_site_label_2
_geom_bond_distance
Re1 N2 1.91(2)
Re1 N5 1.92(3)
Re1 N4 1.94(3)
Re1 N3 2.12(3)
Re1 N6 2.13(3)
Re1 S1 2.438(12)
Fe1 N1 2.02(4)
Fe1 N10 2.06(2)
Fe1 N8 2.12(2)
Fe1 N9 2.20(2)
Fe1 N7 2.24(3)
S1 C1 1.76(5)
C1 N1 1.17(4)
N2 C2 1.02(3)
C2 S2 1.79(3)
N3 C3 1.18(4)
C3 S3 1.51(4)
N4 C4 1.10(3)
C4 S4 1.69(3)
N5 C5 1.21(3)
C5 S5 1.63(3)
N6 C6 1.17(4)
C6 S6 1.49(5)
N7 C18 1.35(3)
N7 C7 1.39(4)
N8 C16 1.33(3)
N8 C17 1.39(3)
C7 C19 1.44(4)
C7 C8 1.47(5)
C8 C9 1.28(5)
C9 C10 1.37(5)
C10 C11 1.39(4)
C10 C18 1.42(4)
C11 C12 1.25(4)
C12 C13 1.39(4)
C13 C14 1.29(4)
C13 C17 1.45(4)
C14 C15 1.41(4)
C15 C16 1.46(4)
C16 C20 1.46(4)
C17 C18 1.34(3)
N9 C32 1.34(3)
N9 C21 1.39(4)
N10 C30 1.36(3)
N10 C31 1.42(3)
C21 C33 1.52(4)
C21 C22 1.53(4)
C22 C23 1.28(4)
C23 C24 1.33(4)
C24 C25 1.35(4)
C24 C32 1.51(4)
C25 C26 1.31(4)
C26 C27 1.42(4)
C27 C31 1.37(3)
C27 C28 1.40(4)
C28 C29 1.38(4)
C29 C30 1.39(4)
C30 C34 1.50(4)
C31 C32 1.37(3)
